data_7123331
loop_
_publ_author_name
'Li, Wei'
'Wang, Guotong'
'Lai, Jixing'
'Li, Shengkun'

_publ_section_title
;
 Multifunctional Isoquinoline-Oxazolines Ligands of Chemical and
 Biological Importance
;
_journal_name_full 'Chemical Communications'
_journal_paper_doi 10.1039/C9CC01790A
_journal_year 2019
_chemical_absolute_configuration unk
_chemical_formula_moiety 'C16 H18 N2 O'
_chemical_formula_sum 'C16 H18 N2 O'
_chemical_formula_weight 254.32
_space_group_crystal_system orthorhombic
_space_group_IT_number 19
_space_group_name_Hall 'P 2ac 2ab'
_space_group_name_H-M_alt 'P 21 21 21'
_symmetry_space_group_name_Hall 'P 2ac 2ab'
_symmetry_space_group_name_H-M 'P 21 21 21'
_atom_sites_solution_hydrogens geom
_atom_sites_solution_primary dual
_audit_creation_date 2019-01-18
_audit_creation_method
;
Olex2 1.2
(compiled 2018.05.29 svn.r3508 for OlexSys, GUI svn.r5506)
;
_audit_update_record
;
2019-01-24 deposited with the CCDC.    2019-04-25 downloaded from the CCDC.
;
_cell_angle_alpha 90
_cell_angle_beta 90
_cell_angle_gamma 90
_cell_formula_units_Z 4
_cell_length_a 8.9265(9)
_cell_length_b 11.5664(9)
_cell_length_c 12.9594(9)
_cell_measurement_reflns_used 2818
_cell_measurement_temperature 100.00(10)
_cell_measurement_theta_max 29.3340
_cell_measurement_theta_min 2.7540
_cell_volume 1338.03(19)
_computing_cell_refinement 'CrysAlisPro 1.171.38.43f (Rigaku OD, 2015)'
_computing_data_collection 'CrysAlisPro 1.171.38.43f (Rigaku OD, 2015)'
_computing_data_reduction 'CrysAlisPro 1.171.38.43f (Rigaku OD, 2015)'
_computing_molecular_graphics 'Olex2 (Dolomanov et al., 2009)'
_computing_publication_material 'Olex2 (Dolomanov et al., 2009)'
_computing_structure_refinement 'ShelXL (Sheldrick, 2015)'
_computing_structure_solution 'ShelXT (Sheldrick, 2015)'
_diffrn_ambient_environment N~2~
_diffrn_ambient_temperature 100.00(10)
_diffrn_detector 'CCD plate'
_diffrn_detector_area_resol_mean 5.2684
_diffrn_detector_type AtlasS2
_diffrn_measured_fraction_theta_full 1.000
_diffrn_measured_fraction_theta_max 1.000
_diffrn_measurement_details
;
List of Runs (angles in degrees, time in seconds):

  # Type    Start    End  Width  t~exp~   \w     \q     \k     \f   Frames
#--------------------------------------------------------------------------
  1  \w    -36.00  54.00   1.00    4.00    --  -11.59  57.00-120.00   90
  2  \w    -84.00  12.00   1.00    4.00    --  -11.59 -57.00  90.00   96
  3  \w    -13.00  37.00   1.00    4.00    --   11.74  77.00   0.00   50
;
_diffrn_measurement_device 'four-circle diffractometer'
_diffrn_measurement_device_type 'SuperNova, Dual, Cu at zero, AtlasS2'
_diffrn_measurement_method '\w scans'
_diffrn_orient_matrix_type 'CrysAlisPro convention (1999,Acta A55,543-557)'
_diffrn_orient_matrix_UB_11 -0.0248445000
_diffrn_orient_matrix_UB_12 -0.0242154000
_diffrn_orient_matrix_UB_13 -0.0472376000
_diffrn_orient_matrix_UB_21 0.0740390000
_diffrn_orient_matrix_UB_22 0.0030504000
_diffrn_orient_matrix_UB_23 -0.0197503000
_diffrn_orient_matrix_UB_31 0.0145862000
_diffrn_orient_matrix_UB_32 -0.0563007000
_diffrn_orient_matrix_UB_33 0.0192713000
_diffrn_radiation_monochromator mirror
_diffrn_radiation_probe x-ray
_diffrn_radiation_type MoK\a
_diffrn_radiation_wavelength 0.71073
_diffrn_reflns_av_R_equivalents 0.0513
_diffrn_reflns_av_unetI/netI 0.0652
_diffrn_reflns_Laue_measured_fraction_full 1.000
_diffrn_reflns_Laue_measured_fraction_max 1.000
_diffrn_reflns_limit_h_max 9
_diffrn_reflns_limit_h_min -10
_diffrn_reflns_limit_k_max 13
_diffrn_reflns_limit_k_min -12
_diffrn_reflns_limit_l_max 15
_diffrn_reflns_limit_l_min -14
_diffrn_reflns_number 7251
_diffrn_reflns_point_group_measured_fraction_full 0.995
_diffrn_reflns_point_group_measured_fraction_max 0.995
_diffrn_reflns_theta_full 24.996
_diffrn_reflns_theta_max 24.996
_diffrn_reflns_theta_min 2.360
_diffrn_source 'micro-focus sealed X-ray tube'
_diffrn_source_type 'SuperNova (Mo) X-ray Source'
_exptl_absorpt_coefficient_mu 0.080
_exptl_absorpt_correction_T_max 1.00000
_exptl_absorpt_correction_T_min 0.16198
_exptl_absorpt_correction_type multi-scan
_exptl_absorpt_process_details
;
CrysAlisPro 1.171.38.43f (Rigaku Oxford Diffraction, 2015)
Empirical absorption correction using spherical harmonics,
 implemented in SCALE3 ABSPACK scaling algorithm.
;
_exptl_crystal_colour colourless
_exptl_crystal_colour_primary colourless
_exptl_crystal_density_diffrn 1.262
_exptl_crystal_description block
_exptl_crystal_F_000 544
_exptl_crystal_size_max 0.14
_exptl_crystal_size_mid 0.12
_exptl_crystal_size_min 0.11
_refine_diff_density_max 0.159
_refine_diff_density_min -0.219
_refine_diff_density_rms 0.044
_refine_ls_abs_structure_details
;
 Flack x determined using 646 quotients [(I+)-(I-)]/[(I+)+(I-)]
 (Parsons, Flack and Wagner, Acta Cryst. B69 (2013) 249-259).
;
_refine_ls_abs_structure_Flack -1.0(10)
_refine_ls_extinction_method none
_refine_ls_goodness_of_fit_ref 1.052
_refine_ls_hydrogen_treatment constr
_refine_ls_matrix_type full
_refine_ls_number_parameters 174
_refine_ls_number_reflns 2356
_refine_ls_number_restraints 0
_refine_ls_restrained_S_all 1.052
_refine_ls_R_factor_all 0.0557
_refine_ls_R_factor_gt 0.0459
_refine_ls_shift/su_max 0.000
_refine_ls_shift/su_mean 0.000
_refine_ls_structure_factor_coef Fsqd
_refine_ls_weighting_details 'w=1/[\s^2^(Fo^2^)+(0.0418P)^2^+0.0329P] where P=(Fo^2^+2Fc^2^)/3'
_refine_ls_weighting_scheme calc
_refine_ls_wR_factor_gt 0.0965
_refine_ls_wR_factor_ref 0.1034
_reflns_Friedel_coverage 0.707
_reflns_Friedel_fraction_full 0.988
_reflns_Friedel_fraction_max 0.988
_reflns_number_gt 2023
_reflns_number_total 2356
_reflns_threshold_expression 'I > 2\s(I)'
_cod_data_source_file c9cc01790a2.cif
_cod_data_source_block l-37
_cod_database_code 7123331
_shelx_shelxl_version_number 2018/3
_shelx_space_group_comment
;
The symmetry employed for this shelxl refinement is uniquely defined
by the following loop, which should always be used as a source of
symmetry information in preference to the above space-group names.
They are only intended as comments.
;
_reflns_odcompleteness_completeness 99.88
_reflns_odcompleteness_iscentric 1
_reflns_odcompleteness_theta 26.32
_olex2_refinement_description
;
1. Fixed Uiso
 At 1.2 times of:
  All C(H) groups, All C(H,H) groups
 At 1.5 times of:
  All C(H,H,H) groups
2.a Ternary CH refined with riding coordinates:
 C12(H12), C14(H14)
2.b Secondary CH2 refined with riding coordinates:
 C11(H11A,H11B), C13(H13A,H13B)
2.c Aromatic/amide H refined with riding coordinates:
 C9(H9), C2(H2), C3(H3), C5(H5), C7(H7), C4(H4)
2.d Idealised Me refined as rotating group:
 C16(H16A,H16B,H16C), C15(H15A,H15B,H15C)
;
_olex2_submission_special_instructions 'No special instructions were received'
_oxdiff_exptl_absorpt_empirical_details
;
Empirical correction (ABSPACK) includes:
- Absorption correction using spherical harmonics
- Frame scaling
;
_oxdiff_exptl_absorpt_empirical_full_max 1.988
_oxdiff_exptl_absorpt_empirical_full_min 0.232

loop_
_space_group_symop_operation_xyz
'x, y, z'
'-x+1/2, -y, z+1/2'
'-x, y+1/2, -z+1/2'
'x+1/2, -y+1/2, -z'

loop_
_atom_site_label
_atom_site_type_symbol
_atom_site_fract_x
_atom_site_fract_y
_atom_site_fract_z
_atom_site_U_iso_or_equiv
_atom_site_adp_type
_atom_site_occupancy
_atom_site_site_symmetry_order
_atom_site_calc_flag
_atom_site_refinement_flags_posn
O1 O 0.6389(3) 0.54376(15) 0.42432(15) 0.0256(6) Uani 1 1 d .
N2 N 0.5182(3) 0.71211(18) 0.45831(17) 0.0209(6) Uani 1 1 d .
N1 N 0.4655(3) 0.5038(2) 0.25569(18) 0.0233(6) Uani 1 1 d .
C10 C 0.5416(4) 0.6286(2) 0.3966(2) 0.0185(7) Uani 1 1 d .
C1 C 0.3231(4) 0.6911(2) 0.1544(2) 0.0185(7) Uani 1 1 d .
C9 C 0.4031(3) 0.7068(2) 0.2472(2) 0.0184(7) Uani 1 1 d .
H9 H 0.411820 0.780239 0.275897 0.022 Uiso 1 1 calc R
C8 C 0.4679(4) 0.6140(2) 0.2950(2) 0.0192(7) Uani 1 1 d .
C6 C 0.3111(4) 0.5767(2) 0.1152(2) 0.0188(7) Uani 1 1 d .
C2 C 0.2500(4) 0.7817(2) 0.1011(2) 0.0217(7) Uani 1 1 d .
H2 H 0.259245 0.857344 0.124514 0.026 Uiso 1 1 calc R
C3 C 0.1659(4) 0.7587(3) 0.0156(2) 0.0255(8) Uani 1 1 d .
H3 H 0.117872 0.818934 -0.018552 0.031 Uiso 1 1 calc R
C5 C 0.2243(4) 0.5560(2) 0.0264(2) 0.0244(7) Uani 1 1 d .
H5 H 0.216760 0.481292 0.000310 0.029 Uiso 1 1 calc R
C7 C 0.3890(4) 0.4891(2) 0.1692(2) 0.0245(8) Uani 1 1 d .
H7 H 0.386113 0.414882 0.141650 0.029 Uiso 1 1 calc R
C12 C 0.6141(4) 0.6912(2) 0.5500(2) 0.0213(7) Uani 1 1 d .
H12 H 0.691085 0.751413 0.553915 0.026 Uiso 1 1 calc R
C11 C 0.6895(4) 0.5737(2) 0.5280(2) 0.0258(8) Uani 1 1 d .
H11A H 0.797722 0.580467 0.530381 0.031 Uiso 1 1 calc R
H11B H 0.657796 0.515882 0.577614 0.031 Uiso 1 1 calc R
C4 C 0.1510(4) 0.6443(2) -0.0219(2) 0.0257(8) Uani 1 1 d .
H4 H 0.091377 0.629330 -0.079171 0.031 Uiso 1 1 calc R
C14 C 0.4238(4) 0.7947(3) 0.6683(2) 0.0263(8) Uani 1 1 d .
H14 H 0.345485 0.793991 0.615349 0.032 Uiso 1 1 calc R
C13 C 0.5242(4) 0.6902(2) 0.6502(2) 0.0236(7) Uani 1 1 d .
H13A H 0.462156 0.621322 0.650930 0.028 Uiso 1 1 calc R
H13B H 0.593708 0.684255 0.707446 0.028 Uiso 1 1 calc R
C16 C 0.5080(4) 0.9096(3) 0.6596(2) 0.0349(9) Uani 1 1 d .
H16A H 0.590050 0.910230 0.707490 0.052 Uiso 1 1 calc GR
H16B H 0.441080 0.972160 0.675102 0.052 Uiso 1 1 calc GR
H16C H 0.545762 0.918388 0.590658 0.052 Uiso 1 1 calc GR
C15 C 0.3473(4) 0.7853(3) 0.7734(2) 0.0387(9) Uani 1 1 d .
H15A H 0.294278 0.713242 0.777681 0.058 Uiso 1 1 calc GR
H15B H 0.278069 0.848126 0.781663 0.058 Uiso 1 1 calc GR
H15C H 0.421489 0.788616 0.826974 0.058 Uiso 1 1 calc GR

loop_
_atom_site_aniso_label
_atom_site_aniso_U_11
_atom_site_aniso_U_22
_atom_site_aniso_U_33
_atom_site_aniso_U_23
_atom_site_aniso_U_13
_atom_site_aniso_U_12
O1 0.0298(14) 0.0221(10) 0.0248(12) -0.0019(8) -0.0034(11) 0.0047(10)
N2 0.0267(16) 0.0206(12) 0.0155(13) 0.0009(10) -0.0001(12) -0.0014(11)
N1 0.0287(17) 0.0199(12) 0.0214(14) -0.0025(10) 0.0004(13) -0.0016(12)
C10 0.0163(18) 0.0189(15) 0.0203(16) 0.0056(12) 0.0025(14) -0.0011(13)
C1 0.0197(18) 0.0167(14) 0.0193(15) 0.0014(12) 0.0066(14) -0.0037(13)
C9 0.0197(18) 0.0165(14) 0.0189(15) -0.0021(12) 0.0028(14) -0.0045(13)
C8 0.0178(19) 0.0198(15) 0.0199(16) -0.0001(12) 0.0035(14) -0.0032(13)
C6 0.0198(18) 0.0194(15) 0.0173(15) 0.0001(12) 0.0068(14) -0.0028(13)
C2 0.0267(19) 0.0186(15) 0.0197(16) 0.0007(12) 0.0046(14) -0.0029(14)
C3 0.029(2) 0.0267(15) 0.0205(16) 0.0049(13) 0.0011(15) -0.0012(15)
C5 0.028(2) 0.0236(15) 0.0211(16) -0.0064(13) 0.0048(16) -0.0054(14)
C7 0.029(2) 0.0190(14) 0.0254(17) -0.0049(13) 0.0043(16) -0.0022(14)
C12 0.0211(18) 0.0242(15) 0.0185(16) 0.0010(13) -0.0038(14) -0.0001(13)
C11 0.030(2) 0.0268(16) 0.0204(16) 0.0012(13) 0.0009(16) 0.0023(14)
C4 0.026(2) 0.0347(17) 0.0162(16) -0.0005(13) -0.0009(15) -0.0033(15)
C14 0.022(2) 0.0390(17) 0.0175(16) -0.0030(14) -0.0057(14) 0.0022(16)
C13 0.028(2) 0.0274(16) 0.0156(16) 0.0015(12) -0.0029(15) -0.0022(14)
C16 0.037(2) 0.0280(17) 0.039(2) -0.0073(15) -0.0038(19) 0.0040(16)
C15 0.032(2) 0.062(2) 0.0216(18) -0.0052(17) 0.0021(16) 0.006(2)

loop_
_atom_type_symbol
_atom_type_description
_atom_type_scat_dispersion_real
_atom_type_scat_dispersion_imag
_atom_type_scat_source
C C 0.0033 0.0016 'International Tables Vol C Tables 4.2.6.8 and 6.1.1.4'
H H 0.0000 0.0000 'International Tables Vol C Tables 4.2.6.8 and 6.1.1.4'
N N 0.0061 0.0033 'International Tables Vol C Tables 4.2.6.8 and 6.1.1.4'
O O 0.0106 0.0060 'International Tables Vol C Tables 4.2.6.8 and 6.1.1.4'

loop_
_geom_angle_atom_site_label_1
_geom_angle_atom_site_label_2
_geom_angle_atom_site_label_3
_geom_angle
C10 O1 C11 105.7(2)
C10 N2 C12 106.6(2)
C7 N1 C8 116.2(3)
O1 C10 C8 115.9(2)
N2 C10 O1 119.1(3)
N2 C10 C8 124.9(3)
C9 C1 C6 117.6(2)
C9 C1 C2 123.6(2)
C2 C1 C6 118.7(3)
C1 C9 H9 120.0
C8 C9 C1 119.9(2)
C8 C9 H9 120.0
N1 C8 C10 116.2(2)
C9 C8 N1 123.7(3)
C9 C8 C10 120.1(2)
C5 C6 C1 119.4(3)
C5 C6 C7 123.6(3)
C7 C6 C1 117.0(3)
C1 C2 H2 119.8
C3 C2 C1 120.4(3)
C3 C2 H2 119.8
C2 C3 H3 119.6
C2 C3 C4 120.8(3)
C4 C3 H3 119.6
C6 C5 H5 119.6
C4 C5 C6 120.7(3)
C4 C5 H5 119.6
N1 C7 C6 125.5(3)
N1 C7 H7 117.2
C6 C7 H7 117.2
N2 C12 H12 109.3
N2 C12 C11 104.3(2)
N2 C12 C13 112.3(3)
C11 C12 H12 109.3
C13 C12 H12 109.3
C13 C12 C11 112.3(2)
O1 C11 C12 104.1(2)
O1 C11 H11A 110.9
O1 C11 H11B 110.9
C12 C11 H11A 110.9
C12 C11 H11B 110.9
H11A C11 H11B 108.9
C3 C4 H4 120.1
C5 C4 C3 119.8(3)
C5 C4 H4 120.1
C13 C14 H14 107.8
C13 C14 C16 112.9(3)
C13 C14 C15 110.2(2)
C16 C14 H14 107.8
C15 C14 H14 107.8
C15 C14 C16 110.3(3)
C12 C13 H13A 108.3
C12 C13 H13B 108.3
C14 C13 C12 115.8(2)
C14 C13 H13A 108.3
C14 C13 H13B 108.3
H13A C13 H13B 107.4
C14 C16 H16A 109.5
C14 C16 H16B 109.5
C14 C16 H16C 109.5
H16A C16 H16B 109.5
H16A C16 H16C 109.5
H16B C16 H16C 109.5
C14 C15 H15A 109.5
C14 C15 H15B 109.5
C14 C15 H15C 109.5
H15A C15 H15B 109.5
H15A C15 H15C 109.5
H15B C15 H15C 109.5

loop_
_geom_bond_atom_site_label_1
_geom_bond_atom_site_label_2
_geom_bond_distance
O1 C10 1.359(3)
O1 C11 1.458(3)
N2 C10 1.272(3)
N2 C12 1.484(4)
N1 C8 1.373(3)
N1 C7 1.324(4)
C10 C8 1.481(4)
C1 C9 1.412(4)
C1 C6 1.421(4)
C1 C2 1.414(4)
C9 H9 0.9300
C9 C8 1.367(4)
C6 C5 1.408(4)
C6 C7 1.414(4)
C2 H2 0.9300
C2 C3 1.365(4)
C3 H3 0.9300
C3 C4 1.416(4)
C5 H5 0.9300
C5 C4 1.364(4)
C7 H7 0.9300
C12 H12 0.9800
C12 C11 1.543(4)
C12 C13 1.527(4)
C11 H11A 0.9700
C11 H11B 0.9700
C4 H4 0.9300
C14 H14 0.9800
C14 C13 1.522(4)
C14 C16 1.531(4)
C14 C15 1.527(4)
C13 H13A 0.9700
C13 H13B 0.9700
C16 H16A 0.9600
C16 H16B 0.9600
C16 H16C 0.9600
C15 H15A 0.9600
C15 H15B 0.9600
C15 H15C 0.9600
